data_3000643
loop_
_publ_author_name
'Kim, Gyu-Tae'
'Kim, Goeun'
'Lee, Yong Joong'
'Jeong, Yeon Uk'

_publ_section_title
;
 Reversible phase evolution behaviors between beta-Li3CrO4 and
 gamma-[Lix]Li3CrO4 (0 <= x <= 1) during the intercalation of lithium ions
 in Li2CrO4
;
_journal_name_full 'To be published in inorganics'
_chemical_formula_sum 'Cr Li2 O4'
_chemical_name_common 'Lithium chromate'
_space_group_name_Hall '-R 3'
_space_group_name_H-M_alt 'R -3 :H'
_cell_angle_alpha 90.000000
_cell_angle_beta 90.000000
_cell_angle_gamma 120.000000
_cell_length_a 13.996900
_cell_length_b 13.996900
_cell_length_c 9.391700
_cell_volume 1593.450
_cod_database_code 3000643
_cod_hold_until_date 2027-01-09
_cod_depositor_requested_release_date 2027-01-09

loop_
_atom_site_label
_atom_site_fract_x
_atom_site_fract_y
_atom_site_fract_z
? ? ? ?
